data_7248139
loop_
_publ_author_name
'Huang, Zi-Qing'
'Chen, Jia-Qi'
'Zhang, Xiao-Yu'
'Yuan, Cheng-Kai'
'Wang, Peng'
'Zhao, Yue'
'Zhao, Bao-Cheng'
'Qi, Wei-Xin'
'Sun, Wei-Yin'

_publ_section_title
;
 Cd(ii) and Zn(ii) coordination polymer-assisted CO2/cyclohexene oxide
 copolymerization with a double metal cyanide catalyst
;
_journal_issue 12
_journal_name_full CrystEngComm
_journal_page_first 1701
_journal_page_last 1709
_journal_paper_doi 10.1039/D3CE01289A
_journal_volume 26
_journal_year 2024
_chemical_formula_moiety 'C35 H22 Cd N6 O4, 0.58(H2 O)'
_chemical_formula_sum 'C35 H23.17 Cd N6 O4.58'
_chemical_formula_weight 713.48
_space_group_crystal_system monoclinic
_space_group_IT_number 14
_space_group_name_Hall '-P 2ybc'
_space_group_name_H-M_alt 'P 1 21/c 1'
_atom_sites_solution_hydrogens mixed
_atom_sites_solution_primary iterative
_audit_creation_date 2023-02-22
_audit_creation_method
;
Olex2 1.2
(compiled 2018.05.29 svn.r3508 for OlexSys, GUI svn.r5506)
;
_audit_update_record
;
2023-12-18 deposited with the CCDC.	2024-02-14 downloaded from the CCDC.
;
_cell_angle_alpha 90
_cell_angle_beta 114.3410(10)
_cell_angle_gamma 90
_cell_formula_units_Z 4
_cell_length_a 10.6395(3)
_cell_length_b 28.9664(8)
_cell_length_c 10.5656(4)
_cell_measurement_reflns_used 9870
_cell_measurement_temperature 296.15
_cell_measurement_theta_max 27.497
_cell_measurement_theta_min 2.529
_cell_volume 2966.74(16)
_computing_cell_refinement 'SAINT V8.40B (?, 2016)'
_computing_data_reduction 'SAINT V8.40B (?, 2016)'
_computing_molecular_graphics 'Olex2 (Dolomanov et al., 2009)'
_computing_publication_material 'Olex2 (Dolomanov et al., 2009)'
_computing_structure_refinement 'olex2.refine (Bourhis et al., 2015)'
_computing_structure_solution 'olex2.solve (Bourhis et al., 2015)'
_diffrn_ambient_temperature 296.15
_diffrn_measured_fraction_theta_full 0.994
_diffrn_measured_fraction_theta_max 0.994
_diffrn_measurement_device_type 'Bruker APEX-II CCD'
_diffrn_measurement_method '\f and \w scans'
_diffrn_radiation_type MoK\a
_diffrn_radiation_wavelength 0.71073
_diffrn_reflns_av_R_equivalents 0.0293
_diffrn_reflns_av_unetI/netI 0.0243
_diffrn_reflns_Laue_measured_fraction_full 0.994
_diffrn_reflns_Laue_measured_fraction_max 0.994
_diffrn_reflns_limit_h_max 12
_diffrn_reflns_limit_h_min -12
_diffrn_reflns_limit_k_max 35
_diffrn_reflns_limit_k_min -35
_diffrn_reflns_limit_l_max 12
_diffrn_reflns_limit_l_min -9
_diffrn_reflns_number 23532
_diffrn_reflns_point_group_measured_fraction_full 0.994
_diffrn_reflns_point_group_measured_fraction_max 0.994
_diffrn_reflns_theta_full 25.242
_diffrn_reflns_theta_max 25.495
_diffrn_reflns_theta_min 2.215
_exptl_absorpt_coefficient_mu 0.791
_exptl_absorpt_correction_T_max 0.2616
_exptl_absorpt_correction_T_min 0.2270
_exptl_absorpt_correction_type multi-scan
_exptl_absorpt_process_details
;
SADABS-2016/2 (Bruker,2016/2) was used for absorption correction.
wR2(int) was 0.0816 before and 0.0469 after correction.
The Ratio of minimum to maximum transmission is 0.8677.
The \l/2 correction factor is Not present.
;
_exptl_crystal_density_diffrn 1.597
_exptl_crystal_description block
_exptl_crystal_F_000 1439
_exptl_crystal_size_max 0.12
_exptl_crystal_size_mid 0.11
_exptl_crystal_size_min 0.1
_refine_diff_density_max 0.707
_refine_diff_density_min -1.022
_refine_diff_density_rms 0.052
_refine_ls_extinction_method none
_refine_ls_goodness_of_fit_ref 1.060
_refine_ls_hydrogen_treatment constr
_refine_ls_matrix_type full
_refine_ls_number_parameters 439
_refine_ls_number_reflns 5491
_refine_ls_number_restraints 2
_refine_ls_restrained_S_all 1.075
_refine_ls_R_factor_all 0.0308
_refine_ls_R_factor_gt 0.0279
_refine_ls_shift/su_max 0.003
_refine_ls_shift/su_mean 0.000
_refine_ls_structure_factor_coef Fsqd
_refine_ls_weighting_details 'w=1/[\s^2^(Fo^2^)+(0.0219P)^2^+2.7598P] where P=(Fo^2^+2Fc^2^)/3'
_refine_ls_weighting_scheme calc
_refine_ls_wR_factor_gt 0.0646
_refine_ls_wR_factor_ref 0.0669
_reflns_Friedel_coverage 0.000
_reflns_number_gt 5087
_reflns_number_total 5491
_reflns_threshold_expression 'I > 2\s(I)'
_cod_data_source_file d3ce01289a2.cif
_cod_data_source_block Crystal_1
_cod_depositor_comments 'Adding full bibliography for 7248139--7248141.cif.'
_cod_database_code 7248139
_shelx_shelxl_version_number 2018/1
_shelx_space_group_comment
;
The symmetry employed for this shelxl refinement is uniquely defined
by the following loop, which should always be used as a source of
symmetry information in preference to the above space-group names.
They are only intended as comments.
;
_shelx_estimated_absorpt_t_max 0.925
_shelx_estimated_absorpt_t_min 0.911
_olex2_refinement_description
;
1. Others
 Fixed Sof: O5(0.3333) H5A(0.3333) H5B(0.3333) O6(0.25) H6A(0.25) H6B(0.25)
 Fixed Uiso: H1(0.048) H2(0.049) H3(0.058) H4(0.054) H7(0.042) H9(0.042)
 H12(0.05) H13(0.058) H14(0.058) H15(0.054) H17(0.055) H18(0.057) H20(0.051)
 H21(0.047) H22(0.066) H23(0.071) H26(0.042) H27(0.041) H28(0.038) H32(0.054)
 H33(0.054) H34(0.046) H5A(0.101) H5B(0.101) H6A(0.134) H6B(0.134)
 Fixed X: H1(0.673332) H2(0.737451) H3(0.655749) H4(0.511097) H7(0.357647)
 H9(0.137486) H12(0.134158) H13(0.101254) H14(0.194284) H15(0.319688)
 H17(0.192249) H18(0.06523) H20(-0.048447) H21(0.079583) H22(-0.074281) H23(-
 0.23261) H26(0.453686) H27(0.485563) H28(0.486399) H32(0.986148) H33(1.163135)
 H34(0.746799) H5A(0.868129) H5B(0.972104) H6A(0.825597) H6B(0.961101)
 Fixed Y: H1(0.697432) H2(0.772545) H3(0.830309) H4(0.811035) H7(0.790696)
 H9(0.685027) H12(0.60921) H13(0.530268) H14(0.492421) H15(0.533712)
 H17(0.834407) H18(0.88559) H20(0.781976) H21(0.731243) H22(0.932483)
 H23(0.896842) H26(0.616618) H27(0.573544) H28(0.503739) H32(0.58617)
 H33(0.5373) H34(0.528768) H5A(0.652379) H5B(0.66886) H6A(0.677735)
 H6B(0.684333)
 Fixed Z: H1(0.744322) H2(0.810909) H3(0.644311) H4(0.417312) H7(0.219993) H9(-
 0.012336) H12(-0.032873) H13(-0.025807) H14(0.185816) H15(0.383508)
 H17(0.090387) H18(-0.082801) H20(-0.35877) H21(-0.186562) H22(-0.258058) H23(-
 0.643286) H26(0.949323) H27(1.14148) H28(0.745962) H32(0.716004) H33(0.739525)
 H34(0.350848) H5A(0.775308) H5B(0.740307) H6A(0.574945) H6B(0.610992)
;
_olex2_submission_special_instructions 'No special instructions were received'

loop_
_space_group_symop_operation_xyz
'x, y, z'
'-x, y+1/2, -z+1/2'
'-x, -y, -z'
'x, -y-1/2, z-1/2'

loop_
_atom_site_label
_atom_site_type_symbol
_atom_site_fract_x
_atom_site_fract_y
_atom_site_fract_z
_atom_site_U_iso_or_equiv
_atom_site_adp_type
_atom_site_occupancy
_atom_site_site_symmetry_order
_atom_site_calc_flag
_atom_site_refinement_flags_posn
_atom_site_refinement_flags_adp
_atom_site_refinement_flags_occupancy
_atom_site_disorder_assembly
_atom_site_disorder_group
Cd1 Cd 0.48548(2) 0.63293(2) 0.48489(2) 0.03248(7) Uani 1 1 d . U . . .
O1 O 0.45341(19) 0.63561(6) 0.71125(18) 0.0425(4) Uani 1 1 d . U . . .
O2 O 0.4656(3) 0.57183(7) 0.6056(2) 0.0654(6) Uani 1 1 d . . . . .
O3 O 0.7411(2) 0.61833(6) 0.6170(2) 0.0497(5) Uani 1 1 d . . . . .
O4 O 0.6253(2) 0.59374(8) 0.40379(19) 0.0596(6) Uani 1 1 d . . . . .
N1 N 0.5518(2) 0.70955(6) 0.5501(2) 0.0340(4) Uani 1 1 d . . . . .
N2 N 0.37147(18) 0.68302(6) 0.2993(2) 0.0306(4) Uani 1 1 d . . . . .
N3 N 0.3033(2) 0.59456(6) 0.2958(2) 0.0371(4) Uani 1 1 d . . . . .
N4 N -0.0774(2) 0.87030(8) -0.3460(2) 0.0428(5) Uani 1 1 d . . . . .
N5 N -0.1707(3) 0.93252(10) -0.4649(3) 0.0609(7) Uani 1 1 d . . . . .
N6 N -0.1323(2) 0.85676(9) -0.4825(2) 0.0538(6) Uani 1 1 d . . . . .
C1 C 0.6385(3) 0.72085(8) 0.6788(3) 0.0397(6) Uani 1 1 d . . . . .
H1 H 0.673332 0.697432 0.744322 0.048 Uiso 1 1 calc R . . . .
C2 C 0.6789(2) 0.76563(9) 0.7195(3) 0.0409(6) Uani 1 1 d . . . . .
H2 H 0.737451 0.772545 0.810909 0.049 Uiso 1 1 calc R . . . .
C3 C 0.6300(3) 0.79975(9) 0.6206(3) 0.0484(7) Uani 1 1 d . . . . .
H3 H 0.655749 0.830309 0.644311 0.058 Uiso 1 1 calc R . . . .
C4 C 0.5425(3) 0.78841(8) 0.4858(3) 0.0448(6) Uani 1 1 d . . . . .
H4 H 0.511097 0.811035 0.417312 0.054 Uiso 1 1 calc R . . . .
C5 C 0.5024(2) 0.74285(8) 0.4541(3) 0.0317(5) Uani 1 1 d . . . . .
C6 C 0.4001(2) 0.72831(8) 0.3149(2) 0.0311(5) Uani 1 1 d . . . . .
C7 C 0.3338(2) 0.75960(8) 0.2082(3) 0.0353(5) Uani 1 1 d . . . . .
H7 H 0.357647 0.790696 0.219993 0.042 Uiso 1 1 calc R . . . .
C8 C 0.2314(2) 0.74406(8) 0.0833(3) 0.0348(5) Uani 1 1 d . . . . .
C9 C 0.2040(2) 0.69676(8) 0.0700(3) 0.0353(5) Uani 1 1 d . . . . .
H9 H 0.137486 0.685027 -0.012336 0.042 Uiso 1 1 calc R . . . .
C10 C 0.2759(2) 0.66723(8) 0.1795(2) 0.0321(5) Uani 1 1 d . . . . .
C11 C 0.2479(2) 0.61670(8) 0.1736(3) 0.0340(5) Uani 1 1 d . . . . .
C12 C 0.1715(3) 0.59339(9) 0.0511(3) 0.0418(6) Uani 1 1 d . . . . .
H12 H 0.134158 0.609210 -0.032873 0.050 Uiso 1 1 calc R . . . .
C13 C 0.1517(3) 0.54648(10) 0.0554(3) 0.0480(6) Uani 1 1 d . . . . .
H13 H 0.101254 0.530268 -0.025807 0.058 Uiso 1 1 calc R . . . .
C14 C 0.2071(3) 0.52400(9) 0.1806(3) 0.0480(6) Uani 1 1 d . . . . .
H14 H 0.194284 0.492421 0.185816 0.058 Uiso 1 1 calc R . . . .
C15 C 0.2822(3) 0.54900(8) 0.2986(3) 0.0448(6) Uani 1 1 d . . . . .
H15 H 0.319688 0.533712 0.383508 0.054 Uiso 1 1 calc R . . . .
C16 C 0.1507(2) 0.77695(9) -0.0284(3) 0.0371(5) Uani 1 1 d . . . . .
C17 C 0.1445(3) 0.82371(9) 0.0001(3) 0.0462(6) Uani 1 1 d . . . . .
H17 H 0.192249 0.834407 0.090387 0.055 Uiso 1 1 calc R . . . .
C18 C 0.0684(3) 0.85453(10) -0.1036(3) 0.0474(6) Uani 1 1 d . . . . .
H18 H 0.065230 0.885590 -0.082801 0.057 Uiso 1 1 calc R . . . .
C19 C -0.0026(2) 0.83890(9) -0.2380(3) 0.0387(6) Uani 1 1 d . . . . .
C20 C 0.0007(3) 0.79259(9) -0.2686(3) 0.0422(6) Uani 1 1 d . . . . .
H20 H -0.048447 0.781976 -0.358770 0.051 Uiso 1 1 calc R . . . .
C21 C 0.0771(2) 0.76226(9) -0.1650(3) 0.0393(5) Uani 1 1 d . . . . .
H21 H 0.079583 0.731243 -0.186562 0.047 Uiso 1 1 calc R . . . .
C22 C -0.1020(3) 0.91550(11) -0.3398(3) 0.0552(7) Uani 1 1 d . . . . .
H22 H -0.074281 0.932483 -0.258058 0.066 Uiso 1 1 calc R . . . .
C23 C -0.1864(3) 0.89525(12) -0.5471(3) 0.0588(8) Uani 1 1 d . . . . .
H23 H -0.232610 0.896842 -0.643286 0.071 Uiso 1 1 calc R . . . .
C24 C 0.4603(2) 0.59273(8) 0.7072(3) 0.0380(5) Uani 1 1 d . . . . .
C25 C 0.4693(2) 0.56404(8) 0.8288(2) 0.0314(5) Uani 1 1 d . . . . .
C26 C 0.4671(2) 0.58492(8) 0.9482(3) 0.0349(5) Uani 1 1 d . . . . .
H26 H 0.453686 0.616618 0.949323 0.042 Uiso 1 1 calc R . . . .
C27 C 0.4843(2) 0.55918(8) 1.0623(2) 0.0340(5) Uani 1 1 d . . . . .
H27 H 0.485563 0.573544 1.141480 0.041 Uiso 1 1 calc R . . . .
C28 C 0.4852(2) 0.51730(8) 0.8252(2) 0.0315(5) Uani 1 1 d . . . . .
H28 H 0.486399 0.503739 0.745962 0.038 Uiso 1 1 calc R . . . .
C29 C 0.4997(2) 0.48933(7) 0.9393(2) 0.0285(4) Uani 1 1 d . . . . .
C30 C 0.7303(3) 0.59383(9) 0.5153(3) 0.0426(6) Uani 1 1 d . . . . .
C31 C 0.8479(2) 0.56223(8) 0.5295(2) 0.0367(5) Uani 1 1 d . . . . .
C32 C 0.9743(3) 0.56444(9) 0.6472(3) 0.0454(6) Uani 1 1 d . . . . .
H32 H 0.986148 0.586170 0.716004 0.054 Uiso 1 1 calc R . . . .
C33 C 1.0799(3) 0.53509(9) 0.6617(3) 0.0454(6) Uani 1 1 d . . . . .
H33 H 1.163135 0.537300 0.739525 0.054 Uiso 1 1 calc R . . . .
C34 C 0.8302(2) 0.53005(9) 0.4288(3) 0.0381(5) Uani 1 1 d . . . . .
H34 H 0.746799 0.528768 0.350848 0.046 Uiso 1 1 calc R . . . .
C35 C 0.9364(2) 0.49873(8) 0.4411(3) 0.0345(5) Uani 1 1 d . . . . .
O5 O 0.9398(7) 0.6693(2) 0.8016(8) 0.0675(19) Uani 0.3333 1 d . . P . .
H5A H 0.868129 0.652379 0.775308 0.101 Uiso 0.3333 1 d G . P . .
H5B H 0.972104 0.668860 0.740307 0.101 Uiso 0.3333 1 d DG . P . .
O6 O 0.8824(11) 0.6961(4) 0.5636(14) 0.089(4) Uani 0.25 1 d . . P . .
H6A H 0.825597 0.677735 0.574945 0.134 Uiso 0.25 1 d G . P . .
H6B H 0.961101 0.684333 0.610992 0.134 Uiso 0.25 1 d DG . P . .

loop_
_atom_site_aniso_label
_atom_site_aniso_U_11
_atom_site_aniso_U_22
_atom_site_aniso_U_33
_atom_site_aniso_U_23
_atom_site_aniso_U_13
_atom_site_aniso_U_12
Cd1 0.04754(11) 0.02599(10) 0.02693(10) 0.00179(6) 0.01839(8) 0.00827(7)
O1 0.0619(11) 0.0363(9) 0.0333(8) 0.0084(7) 0.0236(9) 0.0020(8)
O2 0.124(2) 0.0410(11) 0.0340(11) -0.0019(8) 0.0356(12) -0.0185(11)
O3 0.0584(11) 0.0470(10) 0.0419(11) -0.0093(8) 0.0190(9) 0.0166(9)
O4 0.0572(12) 0.0824(15) 0.0324(11) -0.0042(10) 0.0118(9) 0.0378(11)
N1 0.0417(11) 0.0312(10) 0.0326(11) 0.0029(8) 0.0189(9) 0.0071(8)
N2 0.0306(9) 0.0299(10) 0.0359(11) 0.0039(8) 0.0184(9) 0.0051(7)
N3 0.0490(12) 0.0298(10) 0.0351(11) -0.0017(8) 0.0201(10) 0.0032(8)
N4 0.0389(11) 0.0537(13) 0.0361(12) 0.0163(10) 0.0159(10) 0.0073(9)
N5 0.0528(14) 0.0689(17) 0.0527(16) 0.0282(14) 0.0136(12) 0.0147(12)
N6 0.0528(13) 0.0633(15) 0.0343(13) 0.0136(11) 0.0068(11) -0.0079(11)
C1 0.0477(14) 0.0374(13) 0.0348(14) 0.0050(10) 0.0180(12) 0.0075(11)
C2 0.0364(12) 0.0447(14) 0.0406(15) -0.0012(11) 0.0148(11) -0.0019(10)
C3 0.0415(14) 0.0345(13) 0.0590(18) 0.0002(12) 0.0106(13) -0.0060(11)
C4 0.0409(13) 0.0308(13) 0.0535(17) 0.0091(11) 0.0103(12) 0.0007(10)
C5 0.0295(11) 0.0299(11) 0.0402(13) 0.0055(10) 0.0188(10) 0.0052(9)
C6 0.0282(11) 0.0322(11) 0.0373(13) 0.0066(10) 0.0179(10) 0.0049(9)
C7 0.0310(11) 0.0340(12) 0.0444(14) 0.0101(10) 0.0191(11) 0.0046(9)
C8 0.0298(11) 0.0435(13) 0.0377(13) 0.0092(10) 0.0205(11) 0.0071(10)
C9 0.0344(12) 0.0413(13) 0.0327(13) 0.0038(10) 0.0164(10) 0.0040(10)
C10 0.0312(11) 0.0368(12) 0.0338(13) 0.0021(10) 0.0188(10) 0.0043(9)
C11 0.0343(12) 0.0359(12) 0.0367(13) -0.0005(10) 0.0196(11) 0.0051(9)
C12 0.0410(13) 0.0482(15) 0.0351(14) -0.0010(11) 0.0145(11) -0.0012(11)
C13 0.0489(15) 0.0504(16) 0.0425(16) -0.0126(12) 0.0164(13) -0.0093(12)
C14 0.0581(16) 0.0349(14) 0.0521(17) -0.0087(12) 0.0239(14) -0.0064(12)
C15 0.0603(16) 0.0327(13) 0.0401(15) 0.0004(11) 0.0195(13) 0.0013(11)
C16 0.0339(12) 0.0445(13) 0.0384(14) 0.0126(11) 0.0205(11) 0.0084(10)
C17 0.0510(15) 0.0511(16) 0.0332(14) 0.0089(11) 0.0141(12) 0.0145(12)
C18 0.0548(16) 0.0462(15) 0.0410(16) 0.0098(12) 0.0193(13) 0.0149(12)
C19 0.0337(12) 0.0518(15) 0.0345(14) 0.0147(11) 0.0180(11) 0.0077(10)
C20 0.0401(13) 0.0538(16) 0.0350(14) 0.0096(11) 0.0177(11) 0.0000(11)
C21 0.0402(13) 0.0430(14) 0.0384(14) 0.0088(11) 0.0199(11) 0.0024(10)
C22 0.0570(17) 0.0606(18) 0.0460(17) 0.0160(14) 0.0193(14) 0.0174(14)
C23 0.0489(16) 0.073(2) 0.0407(17) 0.0216(16) 0.0042(13) -0.0077(14)
C24 0.0409(13) 0.0360(13) 0.0292(13) 0.0048(10) 0.0064(11) -0.0081(10)
C25 0.0331(11) 0.0302(11) 0.0264(12) 0.0019(9) 0.0076(10) -0.0020(9)
C26 0.0433(13) 0.0242(11) 0.0378(13) -0.0014(9) 0.0171(11) 0.0018(9)
C27 0.0465(13) 0.0279(11) 0.0304(13) -0.0046(9) 0.0185(11) 0.0014(9)
C28 0.0367(12) 0.0330(11) 0.0242(11) -0.0036(9) 0.0119(10) -0.0032(9)
C29 0.0304(11) 0.0275(11) 0.0260(12) -0.0017(9) 0.0102(9) 0.0005(8)
C30 0.0491(14) 0.0461(14) 0.0348(14) 0.0020(11) 0.0196(12) 0.0146(12)
C31 0.0420(13) 0.0387(13) 0.0309(13) -0.0006(10) 0.0165(11) 0.0101(10)
C32 0.0475(14) 0.0473(15) 0.0371(15) -0.0154(12) 0.0131(12) 0.0077(12)
C33 0.0377(13) 0.0541(16) 0.0350(14) -0.0143(12) 0.0055(11) 0.0082(11)
C34 0.0351(12) 0.0474(14) 0.0288(13) -0.0039(10) 0.0101(10) 0.0071(10)
C35 0.0355(11) 0.0377(13) 0.0312(13) -0.0027(10) 0.0146(10) 0.0037(9)
O5 0.051(4) 0.047(4) 0.082(5) -0.005(3) 0.005(3) -0.015(3)
O6 0.078(6) 0.076(7) 0.139(10) -0.050(7) 0.069(7) -0.032(5)

loop_
_atom_type_symbol
_atom_type_description
_atom_type_scat_dispersion_real
_atom_type_scat_dispersion_imag
_atom_type_scat_source
C C 0.0033 0.0016 'International Tables Vol C Tables 4.2.6.8 and 6.1.1.4'
H H 0.0000 0.0000 'International Tables Vol C Tables 4.2.6.8 and 6.1.1.4'
Cd Cd -0.8075 1.2024 'International Tables Vol C Tables 4.2.6.8 and 6.1.1.4'
N N 0.0061 0.0033 'International Tables Vol C Tables 4.2.6.8 and 6.1.1.4'
O O 0.0106 0.0060 'International Tables Vol C Tables 4.2.6.8 and 6.1.1.4'

loop_
_geom_angle_atom_site_label_1
_geom_angle_atom_site_label_2
_geom_angle_atom_site_label_3
_geom_angle
_geom_angle_site_symmetry_1
_geom_angle_site_symmetry_3
_geom_angle_publ_flag
O2 Cd1 O1 53.88(6) . . ?
O2 Cd1 O3 83.46(8) . . ?
O2 Cd1 O4 92.83(8) . . ?
O2 Cd1 N1 131.87(7) . . ?
O2 Cd1 N2 146.05(8) . . ?
O2 Cd1 N3 82.83(7) . . ?
O3 Cd1 O1 90.95(6) . . ?
O4 Cd1 O1 136.15(6) . . ?
O4 Cd1 O3 53.80(6) . . ?
O4 Cd1 N1 114.48(8) . . ?
O4 Cd1 N2 100.69(7) . . ?
O4 Cd1 N3 83.45(7) . . ?
N1 Cd1 O1 80.56(6) . . ?
N1 Cd1 O3 82.59(6) . . ?
N1 Cd1 N3 136.30(7) . . ?
N2 Cd1 O1 122.94(6) . . ?
N2 Cd1 O3 129.43(6) . . ?
N2 Cd1 N1 69.40(7) . . ?
N2 Cd1 N3 68.18(7) . . ?
N3 Cd1 O1 114.77(6) . . ?
N3 Cd1 O3 134.12(6) . . ?
C24 O1 Cd1 84.53(14) . . ?
C24 O2 Cd1 98.86(15) . . ?
C30 O3 Cd1 85.63(15) . . ?
C30 O4 Cd1 96.47(15) . . ?
C1 N1 Cd1 122.05(16) . . ?
C1 N1 C5 119.1(2) . . ?
C5 N1 Cd1 118.83(16) . . ?
C6 N2 Cd1 119.38(15) . . ?
C10 N2 Cd1 120.78(15) . . ?
C10 N2 C6 119.8(2) . . ?
C11 N3 Cd1 117.54(15) . . ?
C15 N3 Cd1 121.40(17) . . ?
C15 N3 C11 118.7(2) . . ?
N6 N4 C19 121.1(2) . . ?
C22 N4 N6 108.9(2) . . ?
C22 N4 C19 129.9(2) . . ?
C22 N5 C23 102.5(3) . . ?
C23 N6 N4 102.1(3) . . ?
N1 C1 H1 118.5 . . ?
N1 C1 C2 123.1(2) . . ?
C2 C1 H1 118.5 . . ?
C1 C2 H2 121.1 . . ?
C3 C2 C1 117.9(2) . . ?
C3 C2 H2 121.1 . . ?
C2 C3 H3 120.1 . . ?
C2 C3 C4 119.7(2) . . ?
C4 C3 H3 120.1 . . ?
C3 C4 H4 120.5 . . ?
C3 C4 C5 119.0(2) . . ?
C5 C4 H4 120.5 . . ?
N1 C5 C4 121.2(2) . . ?
N1 C5 C6 116.4(2) . . ?
C4 C5 C6 122.4(2) . . ?
N2 C6 C5 115.86(19) . . ?
N2 C6 C7 121.6(2) . . ?
C7 C6 C5 122.5(2) . . ?
C6 C7 H7 120.2 . . ?
C6 C7 C8 119.6(2) . . ?
C8 C7 H7 120.2 . . ?
C7 C8 C9 117.5(2) . . ?
C7 C8 C16 121.0(2) . . ?
C9 C8 C16 121.4(2) . . ?
C8 C9 H9 120.0 . . ?
C10 C9 C8 120.0(2) . . ?
C10 C9 H9 120.0 . . ?
N2 C10 C9 121.5(2) . . ?
N2 C10 C11 115.9(2) . . ?
C9 C10 C11 122.6(2) . . ?
N3 C11 C10 115.4(2) . . ?
N3 C11 C12 121.4(2) . . ?
C12 C11 C10 123.2(2) . . ?
C11 C12 H12 120.4 . . ?
C13 C12 C11 119.2(2) . . ?
C13 C12 H12 120.4 . . ?
C12 C13 H13 120.4 . . ?
C14 C13 C12 119.3(3) . . ?
C14 C13 H13 120.4 . . ?
C13 C14 H14 120.6 . . ?
C13 C14 C15 118.8(3) . . ?
C15 C14 H14 120.6 . . ?
N3 C15 C14 122.5(3) . . ?
N3 C15 H15 118.7 . . ?
C14 C15 H15 118.7 . . ?
C17 C16 C8 121.0(2) . . ?
C21 C16 C8 121.4(2) . . ?
C21 C16 C17 117.6(2) . . ?
C16 C17 H17 119.4 . . ?
C18 C17 C16 121.3(3) . . ?
C18 C17 H17 119.4 . . ?
C17 C18 H18 120.2 . . ?
C19 C18 C17 119.7(3) . . ?
C19 C18 H18 120.2 . . ?
C18 C19 N4 120.3(2) . . ?
C18 C19 C20 120.2(2) . . ?
C20 C19 N4 119.6(2) . . ?
C19 C20 H20 120.1 . . ?
C21 C20 C19 119.7(3) . . ?
C21 C20 H20 120.1 . . ?
C16 C21 H21 119.2 . . ?
C20 C21 C16 121.6(2) . . ?
C20 C21 H21 119.2 . . ?
N4 C22 H22 124.6 . . ?
N5 C22 N4 110.8(3) . . ?
N5 C22 H22 124.6 . . ?
N5 C23 H23 122.2 . . ?
N6 C23 N5 115.7(3) . . ?
N6 C23 H23 122.2 . . ?
O1 C24 O2 122.3(2) . . ?
O1 C24 C25 120.4(2) . . ?
O2 C24 C25 117.2(2) . . ?
C26 C25 C24 120.7(2) . . ?
C28 C25 C24 119.4(2) . . ?
C28 C25 C26 119.9(2) . . ?
C25 C26 H26 119.6 . . ?
C27 C26 C25 120.7(2) . . ?
C27 C26 H26 119.6 . . ?
C26 C27 H27 119.8 . . ?
C26 C27 C29 120.3(2) . 3_667 ?
C29 C27 H27 119.8 3_667 . ?
C25 C28 H28 119.4 . . ?
C25 C28 C29 121.2(2) . . ?
C29 C28 H28 119.4 . . ?
C27 C29 C29 119.1(3) 3_667 3_667 ?
C28 C29 C27 122.2(2) . 3_667 ?
C28 C29 C29 118.7(2) . 3_667 ?
O3 C30 C31 118.7(2) . . ?
O4 C30 O3 122.8(2) . . ?
O4 C30 C31 118.5(2) . . ?
C32 C31 C30 120.8(2) . . ?
C34 C31 C30 119.6(2) . . ?
C34 C31 C32 119.5(2) . . ?
C31 C32 H32 119.6 . . ?
C33 C32 C31 120.9(2) . . ?
C33 C32 H32 119.6 . . ?
C32 C33 H33 119.7 . . ?
C32 C33 C35 120.6(2) . 3_766 ?
C35 C33 H33 119.7 3_766 . ?
C31 C34 H34 119.4 . . ?
C31 C34 C35 121.2(2) . . ?
C35 C34 H34 119.4 . . ?
C34 C35 C33 122.2(2) . 3_766 ?
C34 C35 C35 119.1(3) . 3_766 ?
C35 C35 C33 118.7(3) 3_766 3_766 ?
H5A O5 H5B 109.5 . . ?
H6A O6 H6B 104.6 . . ?

loop_
_geom_bond_atom_site_label_1
_geom_bond_atom_site_label_2
_geom_bond_distance
_geom_bond_site_symmetry_2
_geom_bond_publ_flag
Cd1 O1 2.5525(17) . ?
Cd1 O2 2.2417(18) . ?
Cd1 O3 2.5287(19) . ?
Cd1 O4 2.2988(17) . ?
Cd1 N1 2.3447(19) . ?
Cd1 N2 2.3372(18) . ?
Cd1 N3 2.407(2) . ?
O1 C24 1.246(3) . ?
O2 C24 1.253(3) . ?
O3 C30 1.253(3) . ?
O4 C30 1.246(3) . ?
N1 C1 1.332(3) . ?
N1 C5 1.340(3) . ?
N2 C6 1.342(3) . ?
N2 C10 1.336(3) . ?
N3 C11 1.341(3) . ?
N3 C15 1.341(3) . ?
N4 N6 1.371(3) . ?
N4 C19 1.419(3) . ?
N4 C22 1.342(4) . ?
N5 C22 1.314(4) . ?
N5 C23 1.352(4) . ?
N6 C23 1.310(4) . ?
C1 H1 0.9300 . ?
C1 C2 1.378(3) . ?
C2 H2 0.9300 . ?
C2 C3 1.375(4) . ?
C3 H3 0.9300 . ?
C3 C4 1.382(4) . ?
C4 H4 0.9300 . ?
C4 C5 1.385(3) . ?
C5 C6 1.485(3) . ?
C6 C7 1.391(3) . ?
C7 H7 0.9300 . ?
C7 C8 1.395(3) . ?
C8 C9 1.396(3) . ?
C8 C16 1.484(3) . ?
C9 H9 0.9300 . ?
C9 C10 1.388(3) . ?
C10 C11 1.490(3) . ?
C11 C12 1.387(3) . ?
C12 H12 0.9300 . ?
C12 C13 1.378(4) . ?
C13 H13 0.9300 . ?
C13 C14 1.371(4) . ?
C14 H14 0.9300 . ?
C14 C15 1.377(4) . ?
C15 H15 0.9300 . ?
C16 C17 1.395(4) . ?
C16 C21 1.395(4) . ?
C17 H17 0.9300 . ?
C17 C18 1.386(4) . ?
C18 H18 0.9300 . ?
C18 C19 1.381(4) . ?
C19 C20 1.384(4) . ?
C20 H20 0.9300 . ?
C20 C21 1.378(3) . ?
C21 H21 0.9300 . ?
C22 H22 0.9300 . ?
C23 H23 0.9300 . ?
C24 C25 1.500(3) . ?
C25 C26 1.408(3) . ?
C25 C28 1.367(3) . ?
C26 H26 0.9300 . ?
C26 C27 1.363(3) . ?
C27 H27 0.9300 . ?
C27 C29 1.416(3) 3_667 ?
C28 H28 0.9300 . ?
C28 C29 1.407(3) . ?
C29 C29 1.421(4) 3_667 ?
C30 C31 1.506(3) . ?
C31 C32 1.407(4) . ?
C31 C34 1.368(3) . ?
C32 H32 0.9300 . ?
C32 C33 1.366(3) . ?
C33 H33 0.9300 . ?
C33 C35 1.419(3) 3_766 ?
C34 H34 0.9300 . ?
C34 C35 1.413(3) . ?
C35 C35 1.413(5) 3_766 ?
O5 H5A 0.8499 . ?
O5 H5B 0.8496 . ?
O6 H6A 0.8491 . ?
O6 H6B 0.8496 . ?

loop_
_geom_torsion_atom_site_label_1
_geom_torsion_atom_site_label_2
_geom_torsion_atom_site_label_3
_geom_torsion_atom_site_label_4
_geom_torsion
_geom_torsion_site_symmetry_1
_geom_torsion_site_symmetry_2
_geom_torsion_site_symmetry_3
_geom_torsion_site_symmetry_4
_geom_torsion_publ_flag
Cd1 O1 C24 O2 -5.9(3) . . . . ?
Cd1 O1 C24 C25 171.2(2) . . . . ?
Cd1 O2 C24 O1 6.8(3) . . . . ?
Cd1 O2 C24 C25 -170.44(17) . . . . ?
Cd1 O3 C30 O4 11.3(3) . . . . ?
Cd1 O3 C30 C31 -167.1(2) . . . . ?
Cd1 O4 C30 O3 -12.4(3) . . . . ?
Cd1 O4 C30 C31 166.0(2) . . . . ?
Cd1 N1 C1 C2 179.97(18) . . . . ?
Cd1 N1 C5 C4 -177.39(18) . . . . ?
Cd1 N1 C5 C6 4.3(2) . . . . ?
Cd1 N2 C6 C5 -1.4(2) . . . . ?
Cd1 N2 C6 C7 -179.18(15) . . . . ?
Cd1 N2 C10 C9 177.76(15) . . . . ?
Cd1 N2 C10 C11 0.3(2) . . . . ?
Cd1 N3 C11 C10 -17.1(2) . . . . ?
Cd1 N3 C11 C12 162.06(17) . . . . ?
Cd1 N3 C15 C14 -161.5(2) . . . . ?
O1 C24 C25 C26 1.4(3) . . . . ?
O1 C24 C25 C28 -176.1(2) . . . . ?
O2 C24 C25 C26 178.6(2) . . . . ?
O2 C24 C25 C28 1.2(3) . . . . ?
O3 C30 C31 C32 -8.3(4) . . . . ?
O3 C30 C31 C34 169.7(3) . . . . ?
O4 C30 C31 C32 173.2(3) . . . . ?
O4 C30 C31 C34 -8.7(4) . . . . ?
N1 C1 C2 C3 -2.0(4) . . . . ?
N1 C5 C6 N2 -1.9(3) . . . . ?
N1 C5 C6 C7 175.8(2) . . . . ?
N2 C6 C7 C8 2.4(3) . . . . ?
N2 C10 C11 N3 11.3(3) . . . . ?
N2 C10 C11 C12 -167.9(2) . . . . ?
N3 C11 C12 C13 0.3(4) . . . . ?
N4 N6 C23 N5 0.4(3) . . . . ?
N4 C19 C20 C21 177.8(2) . . . . ?
N6 N4 C19 C18 170.8(2) . . . . ?
N6 N4 C19 C20 -8.1(3) . . . . ?
N6 N4 C22 N5 0.2(3) . . . . ?
C1 N1 C5 C4 1.6(3) . . . . ?
C1 N1 C5 C6 -176.64(19) . . . . ?
C1 C2 C3 C4 0.4(4) . . . . ?
C2 C3 C4 C5 2.0(4) . . . . ?
C3 C4 C5 N1 -3.1(4) . . . . ?
C3 C4 C5 C6 175.0(2) . . . . ?
C4 C5 C6 N2 179.8(2) . . . . ?
C4 C5 C6 C7 -2.4(3) . . . . ?
C5 N1 C1 C2 1.0(4) . . . . ?
C5 C6 C7 C8 -175.2(2) . . . . ?
C6 N2 C10 C9 -0.5(3) . . . . ?
C6 N2 C10 C11 -177.99(18) . . . . ?
C6 C7 C8 C9 -2.4(3) . . . . ?
C6 C7 C8 C16 175.0(2) . . . . ?
C7 C8 C9 C10 1.1(3) . . . . ?
C7 C8 C16 C17 -18.9(3) . . . . ?
C7 C8 C16 C21 161.9(2) . . . . ?
C8 C9 C10 N2 0.4(3) . . . . ?
C8 C9 C10 C11 177.7(2) . . . . ?
C8 C16 C17 C18 -179.5(2) . . . . ?
C8 C16 C21 C20 179.2(2) . . . . ?
C9 C8 C16 C17 158.3(2) . . . . ?
C9 C8 C16 C21 -20.8(3) . . . . ?
C9 C10 C11 N3 -166.1(2) . . . . ?
C9 C10 C11 C12 14.7(3) . . . . ?
C10 N2 C6 C5 176.87(18) . . . . ?
C10 N2 C6 C7 -0.9(3) . . . . ?
C10 C11 C12 C13 179.5(2) . . . . ?
C11 N3 C15 C14 0.8(4) . . . . ?
C11 C12 C13 C14 0.4(4) . . . . ?
C12 C13 C14 C15 -0.5(4) . . . . ?
C13 C14 C15 N3 0.0(4) . . . . ?
C15 N3 C11 C10 179.9(2) . . . . ?
C15 N3 C11 C12 -0.9(3) . . . . ?
C16 C8 C9 C10 -176.3(2) . . . . ?
C16 C17 C18 C19 -0.1(4) . . . . ?
C17 C16 C21 C20 0.0(3) . . . . ?
C17 C18 C19 N4 -178.1(2) . . . . ?
C17 C18 C19 C20 0.9(4) . . . . ?
C18 C19 C20 C21 -1.2(4) . . . . ?
C19 N4 N6 C23 -177.6(2) . . . . ?
C19 N4 C22 N5 177.1(2) . . . . ?
C19 C20 C21 C16 0.7(4) . . . . ?
C21 C16 C17 C18 -0.3(4) . . . . ?
C22 N4 N6 C23 -0.3(3) . . . . ?
C22 N4 C19 C18 -5.7(4) . . . . ?
C22 N4 C19 C20 175.3(3) . . . . ?
C22 N5 C23 N6 -0.3(4) . . . . ?
C23 N5 C22 N4 0.0(3) . . . . ?
C24 C25 C26 C27 -175.6(2) . . . . ?
C24 C25 C28 C29 177.4(2) . . . . ?
C25 C26 C27 C29 -2.1(4) . . . 3_667 ?
C25 C28 C29 C27 179.7(2) . . . 3_667 ?
C25 C28 C29 C29 -1.2(4) . . . 3_667 ?
C26 C25 C28 C29 -0.1(3) . . . . ?
C28 C25 C26 C27 1.8(4) . . . . ?
C30 C31 C32 C33 178.5(3) . . . . ?
C30 C31 C34 C35 -177.7(2) . . . . ?
C31 C32 C33 C35 -0.8(4) . . . 3_766 ?
C31 C34 C35 C33 179.6(3) . . . 3_766 ?
C31 C34 C35 C35 -0.8(4) . . . 3_766 ?
C32 C31 C34 C35 0.4(4) . . . . ?
C34 C31 C32 C33 0.4(4) . . . . ?
